data_4310678
loop_
_publ_author_name
'Macarena Poyatos'
'Elena Mas-Marz\'a'
'Mercedes Sana\'u'
'Eduardo Peris'

_publ_section_title
;
 Synthesis and Reactivity of New Chelate-N-Heterocyclic Biscarbene
 Complexes of Ruthenium
;
_journal_name_full 'Inorganic Chemistry'
_journal_page_first 1793
_journal_page_last 1798
_journal_paper_doi 10.1021/ic035307o
_journal_volume 43
_journal_year 2004
_chemical_formula_sum 'C20 H28 Cl F6 N4 P Ru'
_chemical_formula_weight 605.95
_chemical_name_systematic
; 
 ? 
;
_space_group_IT_number 7
_symmetry_cell_setting monoclinic
_symmetry_space_group_name_Hall 'P -2yc'
_symmetry_space_group_name_H-M 'P 1 c 1'
_atom_sites_solution_hydrogens geom
_atom_sites_solution_primary direct
_atom_sites_solution_secondary difmap
_audit_creation_method SHELXL-97
_cell_angle_alpha 90.00
_cell_angle_beta 100.017(5)
_cell_angle_gamma 90.00
_cell_formula_units_Z 4
_cell_length_a 11.897(2)
_cell_length_b 10.797(2)
_cell_length_c 19.355(4)
_cell_measurement_temperature 293(2)
_cell_volume 2448.3(8)
_computing_structure_refinement 'SHELXL-97 (Sheldrick, 1997)'
_computing_structure_solution 'SHELXS-97 (Sheldrick, 1990)'
_diffrn_ambient_temperature 293(2)
_diffrn_measured_fraction_theta_full 0.990
_diffrn_measured_fraction_theta_max 0.990
_diffrn_radiation_monochromator graphite
_diffrn_radiation_source 'fine-focus sealed tube'
_diffrn_radiation_type MoK\a
_diffrn_radiation_wavelength 0.71073
_diffrn_reflns_av_R_equivalents 0.1622
_diffrn_reflns_av_sigmaI/netI 0.2231
_diffrn_reflns_limit_h_max 15
_diffrn_reflns_limit_h_min -15
_diffrn_reflns_limit_k_max 14
_diffrn_reflns_limit_k_min -13
_diffrn_reflns_limit_l_max 15
_diffrn_reflns_limit_l_min -25
_diffrn_reflns_number 16480
_diffrn_reflns_theta_full 27.55
_diffrn_reflns_theta_max 27.55
_diffrn_reflns_theta_min 1.74
_exptl_absorpt_coefficient_mu 0.876
_exptl_crystal_density_diffrn 1.644
_exptl_crystal_density_method 'not measured'
_exptl_crystal_F_000 1224
_refine_diff_density_max 2.225
_refine_diff_density_min -1.362
_refine_diff_density_rms 0.185
_refine_ls_abs_structure_details 'Flack H D (1983), Acta Cryst. A39, 876-881'
_refine_ls_abs_structure_Flack 0.13(7)
_refine_ls_extinction_coef 0.0083(10)
_refine_ls_extinction_expression Fc^*^=kFc[1+0.001xFc^2^\l^3^/sin(2\q)]^-1/4^
_refine_ls_extinction_method SHELXL
_refine_ls_goodness_of_fit_ref 0.957
_refine_ls_hydrogen_treatment mixed
_refine_ls_matrix_type full
_refine_ls_number_parameters 596
_refine_ls_number_reflns 7489
_refine_ls_number_restraints 2
_refine_ls_restrained_S_all 0.957
_refine_ls_R_factor_all 0.1589
_refine_ls_R_factor_gt 0.0702
_refine_ls_shift/su_max 0.000
_refine_ls_shift/su_mean 0.000
_refine_ls_structure_factor_coef Fsqd
_refine_ls_weighting_details 'calc w=1/[\s^2^(Fo^2^)+(0.0816P)^2^+0.0000P] where P=(Fo^2^+2Fc^2^)/3'
_refine_ls_weighting_scheme calc
_refine_ls_wR_factor_gt 0.1468
_refine_ls_wR_factor_ref 0.1909
_reflns_number_gt 4162
_reflns_number_total 7489
_reflns_threshold_expression >2sigma(I)
_cod_data_source_file ic035307osi20031112_114002.cif
_cod_data_source_block 5a
_cod_depositor_comments
;
The following automatic conversions were performed:
'_symmetry_cell_setting' value 'Monoclinic' changed to 'monoclinic'
according to '/home/saulius/struct/CIF-dictionaries/cif_core.dic'
dictionary named 'cif_core.dic' version 2.4.1 from 2010-06-29.

Automatic conversion script
Id: cif_fix_enum 1527 2010-12-29 10:47:43Z saulius 
;
_cod_database_code 4310678

loop_
_symmetry_equiv_pos_as_xyz
'x, y, z'
'x, -y, z+1/2'

loop_
_atom_site_label
_atom_site_type_symbol
_atom_site_fract_x
_atom_site_fract_y
_atom_site_fract_z
_atom_site_U_iso_or_equiv
_atom_site_adp_type
_atom_site_occupancy
_atom_site_symmetry_multiplicity
_atom_site_calc_flag
_atom_site_refinement_flags
_atom_site_disorder_assembly
_atom_site_disorder_group
Ru1 Ru 0.17891(8) 0.64069(10) 0.82248(6) 0.0223(3) Uani 1 1 d . . .
Cl1 Cl 0.1807(4) 0.4401(3) 0.8801(3) 0.0439(11) Uani 1 1 d . . .
N1 N 0.2536(12) 0.5861(11) 0.6837(7) 0.041(3) Uani 1 1 d . . .
N2 N 0.1326(11) 0.4427(11) 0.7002(8) 0.038(3) Uani 1 1 d . . .
N3 N 0.4414(10) 0.6371(11) 0.8096(7) 0.031(3) Uani 1 1 d . . .
N4 N 0.4137(9) 0.6175(10) 0.9158(6) 0.023(3) Uani 1 1 d . . .
C1 C 0.1768(14) 0.8496(11) 0.8278(8) 0.023(3) Uani 1 1 d . . .
C2 C 0.1618(11) 0.8082(12) 0.8941(8) 0.022(3) Uani 1 1 d . . .
H2 H 0.2073 0.8399 0.9341 0.027 Uiso 1 1 calc R . .
C3 C 0.0784(12) 0.7192(13) 0.9004(9) 0.030(4) Uani 1 1 d . . .
H3 H 0.0743 0.6880 0.9446 0.036 Uiso 1 1 calc R . .
C4 C -0.0005(14) 0.6745(14) 0.8413(9) 0.032(4) Uani 1 1 d . . .
C5 C 0.0071(12) 0.7170(13) 0.7721(8) 0.028(3) Uani 1 1 d . . .
H5 H -0.0443 0.6899 0.7333 0.033 Uiso 1 1 calc R . .
C6 C 0.0956(12) 0.8019(14) 0.7646(8) 0.029(3) Uani 1 1 d . . .
H6 H 0.1037 0.8285 0.7200 0.035 Uiso 1 1 calc R . .
C7 C 0.2584(12) 0.9496(12) 0.8167(8) 0.029(3) Uani 1 1 d . . .
H7 H 0.2700 0.9464 0.7678 0.035 Uiso 1 1 calc R . .
C8 C 0.3701(13) 0.9428(15) 0.8624(10) 0.047(5) Uani 1 1 d . . .
H8A H 0.4174 1.0095 0.8514 0.070 Uiso 1 1 calc R . .
H8B H 0.4057 0.8651 0.8554 0.070 Uiso 1 1 calc R . .
H8C H 0.3604 0.9494 0.9105 0.070 Uiso 1 1 calc R . .
C9 C 0.2023(13) 1.0731(13) 0.8288(11) 0.046(5) Uani 1 1 d . . .
H9A H 0.1298 1.0791 0.7981 0.069 Uiso 1 1 calc R . .
H9B H 0.2506 1.1399 0.8192 0.069 Uiso 1 1 calc R . .
H9C H 0.1912 1.0780 0.8767 0.069 Uiso 1 1 calc R . .
C10 C -0.0931(13) 0.5811(16) 0.8519(12) 0.049(5) Uani 1 1 d . . .
H10A H -0.1387 0.5614 0.8073 0.074 Uiso 1 1 calc R . .
H10B H -0.1407 0.6163 0.8820 0.074 Uiso 1 1 calc R . .
H10C H -0.0578 0.5070 0.8729 0.074 Uiso 1 1 calc R . .
C11 C 0.1929(11) 0.5497(13) 0.7319(9) 0.029(4) Uani 1 1 d . . .
C12 C 0.1632(17) 0.4208(18) 0.6361(11) 0.058(6) Uani 1 1 d . . .
H12 H 0.1354 0.3572 0.6054 0.070 Uiso 1 1 calc R . .
C13 C 0.2398(19) 0.5061(19) 0.6253(9) 0.049(4) Uani 1 1 d . . .
H13 H 0.2766 0.5115 0.5868 0.059 Uiso 1 1 calc R . .
C14 C 0.0392(16) 0.3742(16) 0.7257(12) 0.063(6) Uani 1 1 d . . .
H14A H 0.0312 0.4046 0.7712 0.094 Uiso 1 1 calc R . .
H14B H 0.0572 0.2875 0.7287 0.094 Uiso 1 1 calc R . .
H14C H -0.0310 0.3863 0.6935 0.094 Uiso 1 1 calc R . .
C02 C 0.3336(15) 0.6913(16) 0.6944(9) 0.041(4) Uani 1 1 d . . .
H02A H 0.3449 0.7218 0.6490 0.049 Uiso 1 1 calc R . .
H02B H 0.2995 0.7577 0.7176 0.049 Uiso 1 1 calc R . .
C01 C 0.4448(13) 0.6602(16) 0.7362(10) 0.046(5) Uani 1 1 d . . .
H01A H 0.4744 0.5871 0.7164 0.055 Uiso 1 1 calc R . .
H01B H 0.4974 0.7278 0.7329 0.055 Uiso 1 1 calc R . .
C17 C 0.3531(13) 0.6343(13) 0.8468(8) 0.027(3) Uani 1 1 d . . .
C18 C 0.5485(13) 0.6234(16) 0.8531(12) 0.049(5) Uani 1 1 d . . .
H18 H 0.6197 0.6233 0.8396 0.059 Uiso 1 1 calc R . .
C19 C 0.5257(13) 0.6103(13) 0.9191(10) 0.034(4) Uani 1 1 d . . .
H19 H 0.5794 0.5984 0.9595 0.040 Uiso 1 1 calc R . .
C20 C 0.3610(18) 0.6232(17) 0.9762(10) 0.048(5) Uani 1 1 d . . .
H20A H 0.2797 0.6282 0.9620 0.072 Uiso 1 1 calc R . .
H20B H 0.3878 0.6951 1.0033 0.072 Uiso 1 1 calc R . .
H20C H 0.3800 0.5502 1.0041 0.072 Uiso 1 1 calc R . .
Ru51 Ru 0.73873(8) 0.09648(10) 0.87411(6) 0.0233(3) Uani 1 1 d . . .
Cl51 Cl 0.6650(3) -0.0876(3) 0.8093(2) 0.0358(10) Uani 1 1 d . . .
N51 N 0.5883(11) 0.0548(12) 0.9922(7) 0.032(3) Uani 1 1 d . . .
N52 N 0.7054(11) -0.0942(11) 0.9842(7) 0.037(3) Uani 1 1 d . . .
N53 N 0.5290(10) 0.2606(11) 0.8763(6) 0.027(3) Uani 1 1 d . . .
N54 N 0.5286(10) 0.2014(11) 0.7707(7) 0.030(3) Uani 1 1 d . . .
C51 C 0.8230(11) 0.2752(12) 0.8851(9) 0.028(4) Uani 1 1 d . . .
H51 H 0.7855 0.3486 0.8919 0.034 Uiso 1 1 calc R . .
C52 C 0.8263(12) 0.2333(14) 0.8140(9) 0.034(4) Uani 1 1 d . . .
H52 H 0.7967 0.2836 0.7761 0.041 Uiso 1 1 calc R . .
C53 C 0.8731(13) 0.1189(15) 0.8020(8) 0.034(4) Uani 1 1 d . . .
C54 C 0.9158(13) 0.0461(16) 0.8622(10) 0.039(4) Uani 1 1 d . . .
H54 H 0.9398 -0.0342 0.8552 0.047 Uiso 1 1 calc R . .
C55 C 0.9236(14) 0.0884(15) 0.9309(8) 0.033(4) Uani 1 1 d . . .
H55 H 0.9595 0.0404 0.9682 0.040 Uiso 1 1 calc R . .
C56 C 0.8754(12) 0.2070(15) 0.9438(9) 0.032(4) Uani 1 1 d . . .
C57 C 0.8832(13) 0.2568(14) 1.0194(9) 0.039(4) Uani 1 1 d . . .
H57 H 0.8225 0.3182 1.0197 0.046 Uiso 1 1 calc R . .
C58 C 0.8763(15) 0.1613(18) 1.0767(9) 0.052(5) Uani 1 1 d . . .
H58A H 0.8812 0.2026 1.1210 0.078 Uiso 1 1 calc R . .
H58B H 0.9383 0.1037 1.0789 0.078 Uiso 1 1 calc R . .
H58C H 0.8051 0.1176 1.0661 0.078 Uiso 1 1 calc R . .
C59 C 0.9999(16) 0.324(2) 1.0351(10) 0.065(6) Uani 1 1 d . . .
H59A H 1.0036 0.3854 0.9998 0.097 Uiso 1 1 calc R . .
H59B H 1.0602 0.2648 1.0351 0.097 Uiso 1 1 calc R . .
H59C H 1.0083 0.3632 1.0802 0.097 Uiso 1 1 calc R . .
C60 C 0.8691(14) 0.0673(18) 0.7279(10) 0.051(5) Uani 1 1 d . . .
H60A H 0.9064 -0.0119 0.7306 0.077 Uiso 1 1 calc R . .
H60B H 0.9073 0.1234 0.7012 0.077 Uiso 1 1 calc R . .
H60C H 0.7910 0.0579 0.7054 0.077 Uiso 1 1 calc R . .
C61 C 0.6683(11) 0.0210(13) 0.9546(8) 0.026(3) Uani 1 1 d . . .
C62 C 0.6456(15) -0.1276(15) 1.0376(8) 0.042(5) Uani 1 1 d . . .
H62 H 0.6554 -0.1986 1.0652 0.051 Uiso 1 1 calc R . .
C63 C 0.5705(15) -0.0348(16) 1.0405(9) 0.044(4) Uani 1 1 d . . .
H63 H 0.5163 -0.0315 1.0697 0.053 Uiso 1 1 calc R . .
C64 C 0.7940(17) -0.1706(18) 0.9639(11) 0.058(5) Uani 1 1 d . . .
H64A H 0.8223 -0.1322 0.9257 0.087 Uiso 1 1 calc R . .
H64B H 0.7633 -0.2506 0.9496 0.087 Uiso 1 1 calc R . .
H64C H 0.8552 -0.1798 1.0031 0.087 Uiso 1 1 calc R . .
C65 C 0.5212(15) 0.1686(15) 0.9915(10) 0.046(5) Uani 1 1 d . . .
H65A H 0.5223 0.1939 1.0397 0.055 Uiso 1 1 calc R . .
H65B H 0.4426 0.1496 0.9713 0.055 Uiso 1 1 calc R . .
C66 C 0.5586(14) 0.2755(12) 0.9526(8) 0.035(4) Uani 1 1 d . . .
H66A H 0.5233 0.3505 0.9663 0.042 Uiso 1 1 calc R . .
H66B H 0.6407 0.2850 0.9656 0.042 Uiso 1 1 calc R . .
C67 C 0.5853(12) 0.1841(15) 0.8365(9) 0.028(4) Uani 1 1 d . . .
C68 C 0.4379(13) 0.3139(13) 0.8350(9) 0.033(4) Uani 1 1 d . . .
H68 H 0.3856 0.3668 0.8504 0.039 Uiso 1 1 calc R . .
C69 C 0.4357(12) 0.2781(15) 0.7691(10) 0.040(4) Uani 1 1 d . . .
H69 H 0.3825 0.3002 0.7300 0.048 Uiso 1 1 calc R . .
C70 C 0.5550(14) 0.1436(15) 0.7076(8) 0.036(4) Uani 1 1 d . . .
H70A H 0.5019 0.1719 0.6676 0.054 Uiso 1 1 calc R . .
H70B H 0.5494 0.0553 0.7114 0.054 Uiso 1 1 calc R . .
H70C H 0.6311 0.1656 0.7021 0.054 Uiso 1 1 calc R . .
P1 P -0.3040(4) 0.4913(4) 0.6352(3) 0.0403(11) Uani 1 1 d . . .
F1 F -0.3210(10) 0.4908(11) 0.7131(6) 0.074(3) Uani 1 1 d . . .
F2 F -0.2859(11) 0.4846(12) 0.5551(5) 0.078(4) Uani 1 1 d . . .
F3 F -0.3659(14) 0.6207(11) 0.6218(9) 0.115(6) Uani 1 1 d . . .
F4 F -0.2419(11) 0.3612(10) 0.6471(7) 0.068(3) Uani 1 1 d . . .
F5 F -0.4215(11) 0.4230(14) 0.6143(8) 0.104(5) Uani 1 1 d . . .
F6 F -0.1837(10) 0.5538(10) 0.6538(6) 0.068(3) Uani 1 1 d . . .
P51 P 0.2161(4) 0.9559(4) 1.0908(3) 0.0440(12) Uani 1 1 d . . .
F51 F 0.1092(13) 0.8799(16) 1.0555(8) 0.118(6) Uani 1 1 d . . .
F52 F 0.3292(12) 1.0294(12) 1.1269(8) 0.099(5) Uani 1 1 d . . .
F53 F 0.2908(15) 0.8602(16) 1.0620(9) 0.137(7) Uani 1 1 d . . .
F54 F 0.1417(14) 1.0553(18) 1.1154(9) 0.144(8) Uani 1 1 d . . .
F55 F 0.223(2) 0.8842(14) 1.1609(9) 0.169(10) Uani 1 1 d . . .
F56 F 0.2008(17) 1.0281(16) 1.0195(8) 0.136(7) Uani 1 1 d . . .

loop_
_atom_site_aniso_label
_atom_site_aniso_U_11
_atom_site_aniso_U_22
_atom_site_aniso_U_33
_atom_site_aniso_U_23
_atom_site_aniso_U_13
_atom_site_aniso_U_12
Ru1 0.0263(6) 0.0148(6) 0.0262(7) 0.0009(5) 0.0058(5) -0.0012(5)
Cl1 0.049(2) 0.020(2) 0.068(3) 0.014(2) 0.025(2) 0.0037(18)
N1 0.072(10) 0.020(7) 0.035(8) -0.011(6) 0.020(8) -0.007(7)
N2 0.043(8) 0.020(7) 0.045(9) -0.006(6) -0.007(7) -0.003(6)
N3 0.034(8) 0.024(7) 0.035(8) 0.004(6) 0.009(6) -0.006(6)
N4 0.026(7) 0.019(7) 0.022(7) 0.005(5) -0.006(5) 0.005(5)
C1 0.040(7) 0.015(6) 0.017(7) 0.006(6) 0.018(6) 0.006(7)
C2 0.029(8) 0.017(7) 0.024(8) -0.008(6) 0.011(6) 0.004(6)
C3 0.036(9) 0.016(8) 0.043(10) 0.015(7) 0.019(8) 0.002(6)
C4 0.050(11) 0.006(7) 0.044(12) 0.000(7) 0.021(9) -0.008(7)
C5 0.018(8) 0.026(9) 0.033(10) -0.006(7) -0.013(7) 0.004(6)
C6 0.037(9) 0.033(9) 0.020(8) 0.009(7) 0.007(7) 0.007(7)
C7 0.036(9) 0.023(8) 0.028(9) 0.003(6) 0.006(7) -0.011(7)
C8 0.037(10) 0.032(10) 0.069(13) -0.002(9) 0.003(9) -0.014(8)
C9 0.034(10) 0.017(8) 0.089(15) -0.009(9) 0.016(10) -0.008(6)
C10 0.019(8) 0.040(11) 0.094(17) -0.025(11) 0.022(9) -0.005(8)
C11 0.021(7) 0.015(7) 0.048(10) -0.008(7) -0.004(7) 0.011(6)
C12 0.067(13) 0.044(12) 0.053(13) -0.031(10) -0.021(10) 0.024(10)
C13 0.085(13) 0.044(11) 0.023(9) -0.012(7) 0.021(9) 0.003(9)
C14 0.055(12) 0.038(12) 0.088(17) -0.032(11) -0.007(11) -0.012(9)
C02 0.056(12) 0.044(11) 0.028(10) 0.009(8) 0.022(9) 0.014(9)
C01 0.041(10) 0.052(12) 0.054(13) -0.020(9) 0.038(10) -0.013(8)
C17 0.036(9) 0.014(8) 0.030(9) 0.000(7) 0.004(7) 0.007(7)
C18 0.015(8) 0.034(11) 0.096(17) 0.002(10) 0.002(9) -0.007(7)
C19 0.031(9) 0.023(9) 0.046(11) -0.006(7) 0.004(8) -0.002(7)
C20 0.080(15) 0.036(11) 0.023(10) 0.003(8) -0.006(10) 0.001(9)
Ru51 0.0279(7) 0.0147(6) 0.0280(7) 0.0001(6) 0.0068(5) -0.0019(5)
Cl51 0.046(2) 0.0226(19) 0.040(3) -0.0079(17) 0.010(2) -0.0075(19)
N51 0.042(8) 0.025(7) 0.034(8) 0.001(6) 0.016(7) -0.010(6)
N52 0.044(8) 0.019(7) 0.045(9) 0.011(6) 0.001(7) -0.010(6)
N53 0.033(7) 0.024(7) 0.024(7) 0.010(5) 0.005(6) -0.003(5)
N54 0.025(7) 0.028(8) 0.037(9) -0.009(6) 0.000(6) -0.017(6)
C51 0.011(7) 0.008(7) 0.064(12) 0.004(7) 0.003(7) -0.004(5)
C52 0.027(9) 0.032(10) 0.038(10) 0.005(8) -0.009(7) -0.007(7)
C53 0.035(9) 0.052(12) 0.016(8) -0.010(7) 0.009(7) -0.006(8)
C54 0.034(10) 0.032(10) 0.053(12) 0.010(9) 0.014(8) 0.021(8)
C55 0.057(10) 0.030(9) 0.016(8) 0.001(7) 0.013(7) 0.004(8)
C56 0.026(8) 0.035(10) 0.037(10) -0.005(8) 0.011(7) -0.009(7)
C57 0.031(9) 0.028(9) 0.055(12) -0.008(8) 0.004(8) 0.000(7)
C58 0.055(11) 0.075(14) 0.027(10) -0.024(9) 0.013(9) -0.021(10)
C59 0.078(14) 0.069(14) 0.039(12) -0.002(10) -0.014(10) -0.035(11)
C60 0.037(10) 0.051(13) 0.068(14) -0.013(10) 0.012(9) 0.006(8)
C61 0.016(7) 0.027(8) 0.030(9) -0.004(7) -0.011(6) 0.004(6)
C62 0.076(13) 0.027(9) 0.029(10) 0.008(7) 0.022(9) -0.005(8)
C63 0.061(11) 0.049(11) 0.024(10) 0.003(8) 0.009(8) -0.005(9)
C64 0.072(14) 0.048(13) 0.049(13) 0.003(10) 0.000(11) 0.002(10)
C65 0.053(11) 0.037(11) 0.055(13) 0.002(9) 0.027(10) 0.002(8)
C66 0.059(11) 0.008(7) 0.042(11) -0.014(7) 0.018(8) 0.004(7)
C67 0.018(7) 0.031(9) 0.033(10) 0.005(7) -0.001(7) -0.010(6)
C68 0.040(9) 0.020(8) 0.039(11) -0.001(7) 0.008(8) 0.003(7)
C69 0.012(7) 0.046(11) 0.056(12) 0.030(9) -0.009(7) 0.007(7)
C70 0.056(12) 0.041(10) 0.010(8) -0.002(7) 0.005(8) -0.014(8)
P1 0.045(3) 0.032(3) 0.040(3) 0.004(2) -0.005(2) -0.005(2)
F1 0.095(9) 0.081(9) 0.052(8) 0.008(6) 0.031(7) 0.011(7)
F2 0.114(10) 0.094(10) 0.023(6) 0.006(6) 0.002(6) -0.013(8)
F3 0.153(14) 0.047(8) 0.137(14) 0.022(8) 0.001(11) 0.058(8)
F4 0.086(9) 0.035(6) 0.080(9) -0.006(6) 0.011(7) 0.001(6)
F5 0.079(9) 0.128(12) 0.098(11) 0.044(10) -0.001(8) -0.043(8)
F6 0.083(8) 0.062(8) 0.050(7) -0.005(6) -0.012(6) -0.032(6)
P51 0.061(3) 0.038(3) 0.030(3) -0.014(2) 0.002(2) 0.008(2)
F51 0.098(11) 0.148(15) 0.087(11) -0.013(10) -0.042(9) -0.052(10)
F52 0.090(9) 0.063(9) 0.131(13) -0.028(9) -0.017(9) -0.011(7)
F53 0.146(15) 0.146(15) 0.112(14) -0.070(11) 0.005(11) 0.083(11)
F54 0.128(13) 0.163(16) 0.124(14) -0.085(12) -0.022(10) 0.096(12)
F55 0.37(3) 0.072(11) 0.067(11) -0.004(8) 0.054(16) -0.068(15)
F56 0.22(2) 0.113(13) 0.063(10) 0.026(9) -0.001(11) -0.044(13)

loop_
_atom_type_symbol
_atom_type_description
_atom_type_scat_dispersion_real
_atom_type_scat_dispersion_imag
_atom_type_scat_source
C C 0.0033 0.0016 'International Tables Vol C Tables 4.2.6.8 and 6.1.1.4'
H H 0.0000 0.0000 'International Tables Vol C Tables 4.2.6.8 and 6.1.1.4'
N N 0.0061 0.0033 'International Tables Vol C Tables 4.2.6.8 and 6.1.1.4'
Ru Ru -1.2594 0.8363 'International Tables Vol C Tables 4.2.6.8 and 6.1.1.4'
Cl Cl 0.1484 0.1585 'International Tables Vol C Tables 4.2.6.8 and 6.1.1.4'
P P 0.1023 0.0942 'International Tables Vol C Tables 4.2.6.8 and 6.1.1.4'
F F 0.0171 0.0103 'International Tables Vol C Tables 4.2.6.8 and 6.1.1.4'

loop_
_geom_angle_atom_site_label_1
_geom_angle_atom_site_label_2
_geom_angle_atom_site_label_3
_geom_angle
_geom_angle_site_symmetry_1
_geom_angle_site_symmetry_3
_geom_angle_publ_flag
C11 Ru1 C17 87.1(6) . . ?
C11 Ru1 C6 92.3(6) . . ?
C17 Ru1 C6 119.4(6) . . ?
C11 Ru1 C3 152.9(6) . . ?
C17 Ru1 C3 119.7(6) . . ?
C6 Ru1 C3 78.4(5) . . ?
C11 Ru1 C4 116.0(6) . . ?
C17 Ru1 C4 156.6(6) . . ?
C6 Ru1 C4 66.5(5) . . ?
C3 Ru1 C4 37.0(6) . . ?
C11 Ru1 C1 121.5(6) . . ?
C17 Ru1 C1 92.4(6) . . ?
C6 Ru1 C1 39.5(6) . . ?
C3 Ru1 C1 65.2(5) . . ?
C4 Ru1 C1 79.2(5) . . ?
C11 Ru1 C5 90.5(5) . . ?
C17 Ru1 C5 156.2(6) . . ?
C6 Ru1 C5 37.1(5) . . ?
C3 Ru1 C5 66.7(6) . . ?
C4 Ru1 C5 37.0(6) . . ?
C1 Ru1 C5 68.8(6) . . ?
C11 Ru1 C2 157.1(6) . . ?
C17 Ru1 C2 94.6(5) . . ?
C6 Ru1 C2 67.0(5) . . ?
C3 Ru1 C2 35.8(5) . . ?
C4 Ru1 C2 65.9(5) . . ?
C1 Ru1 C2 35.7(5) . . ?
C5 Ru1 C2 78.8(5) . . ?
C11 Ru1 Cl1 88.3(4) . . ?
C17 Ru1 Cl1 86.4(4) . . ?
C6 Ru1 Cl1 154.3(4) . . ?
C3 Ru1 Cl1 89.5(4) . . ?
C4 Ru1 Cl1 90.2(4) . . ?
C1 Ru1 Cl1 150.1(4) . . ?
C5 Ru1 Cl1 117.2(4) . . ?
C2 Ru1 Cl1 114.6(4) . . ?
C11 N1 C13 112.2(14) . . ?
C11 N1 C02 123.0(13) . . ?
C13 N1 C02 124.6(14) . . ?
C12 N2 C11 109.4(14) . . ?
C12 N2 C14 123.0(15) . . ?
C11 N2 C14 127.1(14) . . ?
C17 N3 C18 112.3(14) . . ?
C17 N3 C01 132.2(13) . . ?
C18 N3 C01 115.3(13) . . ?
C19 N4 C17 113.3(13) . . ?
C19 N4 C20 123.2(14) . . ?
C17 N4 C20 123.1(13) . . ?
C2 C1 C7 123.6(15) . . ?
C2 C1 C6 117.9(13) . . ?
C7 C1 C6 118.0(13) . . ?
C2 C1 Ru1 74.2(7) . . ?
C7 C1 Ru1 134.7(10) . . ?
C6 C1 Ru1 68.5(7) . . ?
C1 C2 C3 120.3(14) . . ?
C1 C2 Ru1 70.2(7) . . ?
C3 C2 Ru1 69.7(8) . . ?
C2 C3 C4 122.5(14) . . ?
C2 C3 Ru1 74.5(8) . . ?
C4 C3 Ru1 71.9(9) . . ?
C3 C4 C5 119.9(13) . . ?
C3 C4 C10 120.2(14) . . ?
C5 C4 C10 119.9(15) . . ?
C3 C4 Ru1 71.1(9) . . ?
C5 C4 Ru1 71.7(8) . . ?
C10 C4 Ru1 129.5(9) . . ?
C6 C5 C4 118.1(14) . . ?
C6 C5 Ru1 69.5(8) . . ?
C4 C5 Ru1 71.3(9) . . ?
C5 C6 C1 121.1(13) . . ?
C5 C6 Ru1 73.4(8) . . ?
C1 C6 Ru1 72.0(7) . . ?
C8 C7 C1 114.9(13) . . ?
C8 C7 C9 109.0(13) . . ?
C1 C7 C9 107.2(12) . . ?
N1 C11 N2 103.3(13) . . ?
N1 C11 Ru1 126.4(11) . . ?
N2 C11 Ru1 130.0(11) . . ?
C13 C12 N2 108.5(16) . . ?
C12 C13 N1 106.6(16) . . ?
C01 C02 N1 113.6(14) . . ?
N3 C01 C02 113.8(11) . . ?
N3 C17 N4 100.8(12) . . ?
N3 C17 Ru1 135.7(12) . . ?
N4 C17 Ru1 123.4(10) . . ?
C19 C18 N3 105.4(14) . . ?
N4 C19 C18 108.2(15) . . ?
C61 Ru51 C67 89.8(6) . . ?
C61 Ru51 C51 121.3(6) . . ?
C67 Ru51 C51 89.6(5) . . ?
C61 Ru51 C54 119.9(6) . . ?
C67 Ru51 C54 150.1(6) . . ?
C51 Ru51 C54 78.3(6) . . ?
C61 Ru51 C52 159.7(6) . . ?
C67 Ru51 C52 88.7(6) . . ?
C51 Ru51 C52 38.5(6) . . ?
C54 Ru51 C52 64.8(6) . . ?
C61 Ru51 C56 95.9(5) . . ?
C67 Ru51 C56 117.8(6) . . ?
C51 Ru51 C56 36.9(6) . . ?
C54 Ru51 C56 66.2(6) . . ?
C52 Ru51 C56 67.2(6) . . ?
C61 Ru51 C55 96.0(5) . . ?
C67 Ru51 C55 154.5(6) . . ?
C51 Ru51 C55 66.2(5) . . ?
C54 Ru51 C55 36.0(6) . . ?
C52 Ru51 C55 77.3(5) . . ?
C56 Ru51 C55 37.0(5) . . ?
C61 Ru51 C53 155.9(6) . . ?
C67 Ru51 C53 113.6(6) . . ?
C51 Ru51 C53 67.0(6) . . ?
C54 Ru51 C53 36.5(6) . . ?
C52 Ru51 C53 35.5(6) . . ?
C56 Ru51 C53 78.7(5) . . ?
C55 Ru51 C53 65.5(5) . . ?
C61 Ru51 Cl51 84.8(4) . . ?
C67 Ru51 Cl51 88.6(5) . . ?
C51 Ru51 Cl51 153.8(4) . . ?
C54 Ru51 Cl51 90.6(5) . . ?
C52 Ru51 Cl51 115.4(4) . . ?
C56 Ru51 Cl51 153.6(4) . . ?
C55 Ru51 Cl51 116.6(4) . . ?
C53 Ru51 Cl51 90.0(4) . . ?
C61 N51 C63 112.4(14) . . ?
C61 N51 C65 131.3(13) . . ?
C63 N51 C65 116.3(13) . . ?
C62 N52 C61 111.4(13) . . ?
C62 N52 C64 122.8(14) . . ?
C61 N52 C64 125.8(13) . . ?
C68 N53 C67 109.9(13) . . ?
C68 N53 C66 125.0(13) . . ?
C67 N53 C66 125.0(12) . . ?
C67 N54 C69 111.9(14) . . ?
C67 N54 C70 126.1(14) . . ?
C69 N54 C70 121.9(14) . . ?
C56 C51 C52 121.4(13) . . ?
C56 C51 Ru51 75.3(8) . . ?
C52 C51 Ru51 73.6(8) . . ?
C53 C52 C51 120.7(14) . . ?
C53 C52 Ru51 74.8(9) . . ?
C51 C52 Ru51 67.9(8) . . ?
C52 C53 C54 116.8(14) . . ?
C52 C53 C60 122.1(15) . . ?
C54 C53 C60 120.9(15) . . ?
C52 C53 Ru51 69.7(9) . . ?
C54 C53 Ru51 68.5(8) . . ?
C60 C53 Ru51 128.0(11) . . ?
C55 C54 C53 123.7(15) . . ?
C55 C54 Ru51 74.2(9) . . ?
C53 C54 Ru51 75.0(9) . . ?
C54 C55 C56 119.5(15) . . ?
C54 C55 Ru51 69.8(9) . . ?
C56 C55 Ru51 70.8(9) . . ?
C51 C56 C55 117.4(14) . . ?
C51 C56 C57 121.8(14) . . ?
C55 C56 C57 120.8(15) . . ?
C51 C56 Ru51 67.9(8) . . ?
C55 C56 Ru51 72.2(9) . . ?
C57 C56 Ru51 131.7(9) . . ?
C58 C57 C56 116.7(13) . . ?
C58 C57 C59 109.4(14) . . ?
C56 C57 C59 104.6(13) . . ?
N51 C61 N52 102.8(13) . . ?
N51 C61 Ru51 136.1(11) . . ?
N52 C61 Ru51 121.2(10) . . ?
C63 C62 N52 105.3(14) . . ?
C62 C63 N51 108.1(14) . . ?
N51 C65 C66 116.4(12) . . ?
N53 C66 C65 112.5(13) . . ?
N54 C67 N53 103.5(13) . . ?
N54 C67 Ru51 131.4(12) . . ?
N53 C67 Ru51 124.1(11) . . ?
C69 C68 N53 108.7(13) . . ?
C68 C69 N54 105.8(14) . . ?
F1 P1 F6 92.6(7) . . ?
F1 P1 F5 89.3(8) . . ?
F6 P1 F5 176.9(9) . . ?
F1 P1 F3 91.4(8) . . ?
F6 P1 F3 92.1(8) . . ?
F5 P1 F3 90.3(9) . . ?
F1 P1 F4 89.6(7) . . ?
F6 P1 F4 88.0(7) . . ?
F5 P1 F4 89.6(8) . . ?
F3 P1 F4 179.0(8) . . ?
F1 P1 F2 177.2(7) . . ?
F6 P1 F2 88.4(6) . . ?
F5 P1 F2 89.6(8) . . ?
F3 P1 F2 91.1(8) . . ?
F4 P1 F2 87.9(7) . . ?
F54 P51 F53 176.6(12) . . ?
F54 P51 F55 91.4(12) . . ?
F53 P51 F55 92.0(11) . . ?
F54 P51 F51 91.9(10) . . ?
F53 P51 F51 88.0(10) . . ?
F55 P51 F51 92.1(10) . . ?
F54 P51 F56 86.5(10) . . ?
F53 P51 F56 90.0(11) . . ?
F55 P51 F56 176.5(13) . . ?
F51 P51 F56 85.1(9) . . ?
F54 P51 F52 90.2(9) . . ?
F53 P51 F52 89.9(10) . . ?
F55 P51 F52 87.2(10) . . ?
F51 P51 F52 177.8(9) . . ?
F56 P51 F52 95.6(9) . . ?

loop_
_geom_bond_atom_site_label_1
_geom_bond_atom_site_label_2
_geom_bond_distance
_geom_bond_site_symmetry_2
_geom_bond_publ_flag
Ru1 C11 2.042(15) . ?
Ru1 C17 2.045(15) . ?
Ru1 C6 2.209(14) . ?
Ru1 C3 2.247(15) . ?
Ru1 C4 2.257(16) . ?
Ru1 C1 2.258(12) . ?
Ru1 C5 2.261(14) . ?
Ru1 C2 2.309(13) . ?
Ru1 Cl1 2.435(4) . ?
N1 C11 1.334(19) . ?
N1 C13 1.41(2) . ?
N1 C02 1.47(2) . ?
N2 C12 1.37(2) . ?
N2 C11 1.440(18) . ?
N2 C14 1.49(2) . ?
N3 C17 1.372(18) . ?
N3 C18 1.41(2) . ?
N3 C01 1.45(2) . ?
N4 C19 1.325(18) . ?
N4 C17 1.415(19) . ?
N4 C20 1.42(2) . ?
C1 C2 1.40(2) . ?
C1 C7 1.493(19) . ?
C1 C6 1.51(2) . ?
C2 C3 1.401(18) . ?
C3 C4 1.43(2) . ?
C4 C5 1.43(2) . ?
C4 C10 1.533(19) . ?
C5 C6 1.42(2) . ?
C7 C8 1.46(2) . ?
C7 C9 1.528(19) . ?
C12 C13 1.34(3) . ?
C02 C01 1.47(2) . ?
C18 C19 1.36(3) . ?
Ru51 C61 2.061(15) . ?
Ru51 C67 2.073(15) . ?
Ru51 C51 2.168(13) . ?
Ru51 C54 2.226(14) . ?
Ru51 C52 2.246(15) . ?
Ru51 C56 2.264(16) . ?
Ru51 C55 2.283(17) . ?
Ru51 C53 2.310(14) . ?
Ru51 Cl51 2.430(4) . ?
N51 C61 1.345(18) . ?
N51 C63 1.39(2) . ?
N51 C65 1.46(2) . ?
N52 C62 1.400(19) . ?
N52 C61 1.408(19) . ?
N52 C64 1.45(2) . ?
N53 C68 1.358(19) . ?
N53 C67 1.379(19) . ?
N53 C66 1.467(19) . ?
N54 C67 1.346(19) . ?
N54 C69 1.377(18) . ?
N54 C70 1.454(18) . ?
C51 C56 1.41(2) . ?
C51 C52 1.46(2) . ?
C52 C53 1.39(2) . ?
C53 C54 1.42(2) . ?
C53 C60 1.53(2) . ?
C54 C55 1.39(2) . ?
C55 C56 1.44(2) . ?
C56 C57 1.55(2) . ?
C57 C58 1.53(2) . ?
C57 C59 1.55(2) . ?
C62 C63 1.35(2) . ?
C65 C66 1.49(2) . ?
C68 C69 1.33(2) . ?
P1 F1 1.558(12) . ?
P1 F6 1.566(11) . ?
P1 F5 1.570(13) . ?
P1 F3 1.580(12) . ?
P1 F4 1.585(12) . ?
P1 F2 1.603(11) . ?
P51 F54 1.520(13) . ?
P51 F53 1.530(13) . ?
P51 F55 1.552(16) . ?
P51 F51 1.567(14) . ?
P51 F56 1.568(15) . ?
P51 F52 1.612(14) . ?
